data_7026553
loop_
_publ_author_name
'Weichert, Katja'
'Carlson, Bryan'
'Reinke, Helmut'
'Krempner, Clemens'

_publ_section_title
;
 A dimeric aluminium hydroxide supported by a new disiloxide ligand.
;
_journal_issue 48
_journal_name_full 'Dalton transactions (Cambridge, England : 2003)'
_journal_page_first 11513
_journal_page_last 11515
_journal_paper_doi 10.1039/c0dt00507j
_journal_volume 39
_journal_year 2010
_chemical_formula_sum 'C60 H176 Al2 O6 Si28'
_chemical_formula_weight 1834.49
_chemical_name_common
;
2-Hydroxy-4,4,7,7-tetrakis(1',2',2',2'-tetramethyl-1'-
trimethylsilyl-disilyl)-2-alumina-1,3-dioxa-4,7-disilacycloheptane
;
_chemical_name_systematic
;
2-Hydroxy-4,4,7,7-tetrakis(1',2',2',2'-tetramethyl-1'-trimethylsilyl-
disilyl)-2-alumina-1,3-dioxa-4,7-disilacycloheptane
;
_space_group_IT_number 14
_symmetry_cell_setting monoclinic
_symmetry_space_group_name_Hall '-P 2yn'
_symmetry_space_group_name_H-M 'P 1 21/n 1'
_atom_sites_solution_hydrogens geom
_atom_sites_solution_primary direct
_atom_sites_solution_secondary difmap
_audit_creation_method SHELXL-97
_cell_angle_alpha 90.00
_cell_angle_beta 95.602(2)
_cell_angle_gamma 90.00
_cell_formula_units_Z 2
_cell_length_a 12.5114(9)
_cell_length_b 18.1996(10)
_cell_length_c 25.6540(16)
_cell_measurement_reflns_used 5723
_cell_measurement_temperature 173(2)
_cell_measurement_theta_max 21.92
_cell_measurement_theta_min 2.19
_cell_volume 5813.6(6)
_computing_cell_refinement 'Bruker SMART'
_computing_data_collection 'Bruker SMART'
_computing_data_reduction 'Bruker SAINT'
_computing_molecular_graphics 'Bruker SHELXTL'
_computing_publication_material 'Bruker SHELXTL'
_computing_structure_refinement 'Bruker SHELXTL'
_computing_structure_solution 'Bruker SHELXTL'
_diffrn_ambient_temperature 173(2)
_diffrn_measured_fraction_theta_full 0.995
_diffrn_measured_fraction_theta_max 0.995
_diffrn_measurement_device_type 'Bruker X8Apex CCD'
_diffrn_measurement_method 'phi and omega scans'
_diffrn_radiation_monochromator graphite
_diffrn_radiation_source 'fine-focus sealed tube'
_diffrn_radiation_type MoK\a
_diffrn_radiation_wavelength 0.71073
_diffrn_reflns_av_R_equivalents 0.0653
_diffrn_reflns_av_sigmaI/netI 0.0604
_diffrn_reflns_limit_h_max 15
_diffrn_reflns_limit_h_min -15
_diffrn_reflns_limit_k_max 17
_diffrn_reflns_limit_k_min -22
_diffrn_reflns_limit_l_max 30
_diffrn_reflns_limit_l_min -31
_diffrn_reflns_number 77499
_diffrn_reflns_theta_full 25.74
_diffrn_reflns_theta_max 25.74
_diffrn_reflns_theta_min 2.08
_exptl_absorpt_coefficient_mu 0.349
_exptl_absorpt_correction_T_max 0.9660
_exptl_absorpt_correction_T_min 0.9179
_exptl_absorpt_correction_type multi-scan
_exptl_crystal_colour colorless
_exptl_crystal_density_diffrn 1.048
_exptl_crystal_description prism
_exptl_crystal_F_000 2004
_exptl_crystal_size_max 0.25
_exptl_crystal_size_mid 0.15
_exptl_crystal_size_min 0.10
_refine_diff_density_max 2.418
_refine_diff_density_min -0.524
_refine_diff_density_rms 0.091
_refine_ls_extinction_method none
_refine_ls_goodness_of_fit_ref 1.044
_refine_ls_hydrogen_treatment constr
_refine_ls_matrix_type full
_refine_ls_number_parameters 433
_refine_ls_number_reflns 11059
_refine_ls_number_restraints 0
_refine_ls_restrained_S_all 1.044
_refine_ls_R_factor_all 0.1141
_refine_ls_R_factor_gt 0.0694
_refine_ls_shift/su_max 0.001
_refine_ls_shift/su_mean 0.000
_refine_ls_structure_factor_coef Fsqd
_refine_ls_weighting_details 'calc w=1/[\s^2^(Fo^2^)+(0.1070P)^2^+9.2025P] where P=(Fo^2^+2Fc^2^)/3'
_refine_ls_weighting_scheme calc
_refine_ls_wR_factor_gt 0.1814
_refine_ls_wR_factor_ref 0.2100
_reflns_number_gt 7045
_reflns_number_total 11059
_reflns_threshold_expression >2sigma(I)
_cod_data_source_file c0dt00507j.txt
_cod_data_source_block w313
_cod_depositor_comments
;
The following automatic conversions were performed:

'_symmetry_cell_setting' value 'Monoclinic' changed to 'monoclinic'
according to /home/saulius/struct/CIF-dictionaries/cif_core.dic
dictionary named 'cif_core.dic' version 2.4.2 from 2011-04-26.

Automatic conversion script
Id: cif_fix_values 1891 2012-01-12 08:04:46Z andrius 
;
_cod_original_sg_symbol_H-M 'P2(1)/n '
_cod_database_code 7026553

loop_
_symmetry_equiv_pos_as_xyz
'x, y, z'
'-x+1/2, y+1/2, -z+1/2'
'-x, -y, -z'
'x-1/2, -y-1/2, z-1/2'

loop_
_atom_site_label
_atom_site_type_symbol
_atom_site_fract_x
_atom_site_fract_y
_atom_site_fract_z
_atom_site_U_iso_or_equiv
_atom_site_adp_type
_atom_site_occupancy
_atom_site_symmetry_multiplicity
_atom_site_calc_flag
_atom_site_refinement_flags
Al1 Al 0.53799(10) 0.44786(7) 0.03799(5) 0.0266(3) Uani 1 1 d .
Si1 Si 0.85527(11) 0.53229(8) 0.15844(5) 0.0442(4) Uani 1 1 d .
Si2 Si 0.74257(10) 0.46356(7) 0.20806(5) 0.0313(3) Uani 1 1 d .
Si3 Si 0.57770(9) 0.42863(6) 0.16051(4) 0.0237(3) Uani 1 1 d .
Si4 Si 0.42510(10) 0.45766(7) 0.20429(5) 0.0309(3) Uani 1 1 d .
Si5 Si 0.39726(14) 0.39041(9) 0.28001(6) 0.0566(4) Uani 1 1 d .
Si6 Si 0.84014(16) 0.36678(10) 0.25072(9) 0.0875(8) Uani 1 1 d .
Si7 Si 0.40209(11) 0.58384(8) 0.21978(6) 0.0437(4) Uani 1 1 d .
Si8 Si 0.87677(12) 0.33268(9) -0.01644(6) 0.0494(4) Uani 1 1 d .
Si9 Si 0.75266(11) 0.24016(7) -0.00256(5) 0.0390(3) Uani 1 1 d .
Si10 Si 0.61090(9) 0.28112(6) 0.04491(5) 0.0277(3) Uani 1 1 d .
Si11 Si 0.47515(11) 0.18959(7) 0.03674(5) 0.0403(3) Uani 1 1 d .
Si12 Si 0.41329(12) 0.13943(8) 0.11277(6) 0.0448(4) Uani 1 1 d .
Si13 Si 0.84859(12) 0.13804(8) 0.03708(6) 0.0490(4) Uani 1 1 d .
Si14 Si 0.32763(13) 0.23800(9) -0.01511(6) 0.0550(4) Uani 1 1 d .
O1 O 0.5883(2) 0.51834(16) -0.00453(11) 0.0309(7) Uani 1 1 d .
O2 O 0.5589(2) 0.46810(15) 0.10275(10) 0.0273(6) Uani 1 1 d .
O3 O 0.5650(2) 0.35984(15) 0.02123(11) 0.0302(7) Uani 1 1 d .
C1 C 0.5764(3) 0.3259(2) 0.15033(16) 0.0280(9) Uani 1 1 d .
H1A H 0.5872 0.3019 0.1851 0.034 Uiso 1 1 calc R
H1B H 0.5042 0.3116 0.1343 0.034 Uiso 1 1 calc R
C2 C 0.6608(3) 0.2947(2) 0.11586(16) 0.0292(9) Uani 1 1 d .
H2A H 0.6865 0.2469 0.1306 0.035 Uiso 1 1 calc R
H2B H 0.7230 0.3285 0.1179 0.035 Uiso 1 1 calc R
C3 C 0.8058(5) 0.5309(3) 0.0866(2) 0.0575(15) Uani 1 1 d .
H3A H 0.8543 0.5599 0.0670 0.086 Uiso 1 1 calc R
H3B H 0.7334 0.5519 0.0816 0.086 Uiso 1 1 calc R
H3C H 0.8039 0.4801 0.0739 0.086 Uiso 1 1 calc R
C4 C 0.8532(7) 0.6299(4) 0.1814(3) 0.089(2) Uani 1 1 d .
H4A H 0.8997 0.6598 0.1613 0.133 Uiso 1 1 calc R
H4B H 0.8792 0.6322 0.2187 0.133 Uiso 1 1 calc R
H4C H 0.7796 0.6488 0.1763 0.133 Uiso 1 1 calc R
C5 C 0.9968(5) 0.5009(6) 0.1658(3) 0.110(3) Uani 1 1 d .
H5A H 1.0394 0.5317 0.1442 0.166 Uiso 1 1 calc R
H5B H 1.0003 0.4496 0.1545 0.166 Uiso 1 1 calc R
H5C H 1.0256 0.5049 0.2026 0.166 Uiso 1 1 calc R
C6 C 0.7090(5) 0.5268(4) 0.2627(2) 0.0590(16) Uani 1 1 d .
H6A H 0.7755 0.5423 0.2832 0.089 Uiso 1 1 calc R
H6B H 0.6633 0.5007 0.2856 0.089 Uiso 1 1 calc R
H6C H 0.6709 0.5701 0.2478 0.089 Uiso 1 1 calc R
C7 C 0.3090(4) 0.4315(3) 0.1540(2) 0.0461(12) Uani 1 1 d .
H7A H 0.2407 0.4415 0.1685 0.069 Uiso 1 1 calc R
H7B H 0.3135 0.3791 0.1458 0.069 Uiso 1 1 calc R
H7C H 0.3130 0.4604 0.1221 0.069 Uiso 1 1 calc R
C8 C 0.4145(7) 0.2899(4) 0.2711(3) 0.084(2) Uani 1 1 d .
H8A H 0.4021 0.2643 0.3036 0.127 Uiso 1 1 calc R
H8B H 0.4876 0.2798 0.2624 0.127 Uiso 1 1 calc R
H8C H 0.3628 0.2725 0.2426 0.127 Uiso 1 1 calc R
C9 C 0.2562(8) 0.4075(6) 0.2927(4) 0.153(5) Uani 1 1 d .
H9A H 0.2402 0.3805 0.3241 0.230 Uiso 1 1 calc R
H9B H 0.2080 0.3908 0.2626 0.230 Uiso 1 1 calc R
H9C H 0.2456 0.4602 0.2980 0.230 Uiso 1 1 calc R
C10 C 0.4856(10) 0.4181(5) 0.3393(3) 0.139(4) Uani 1 1 d .
H10A H 0.4694 0.3878 0.3691 0.208 Uiso 1 1 calc R
H10B H 0.4731 0.4699 0.3471 0.208 Uiso 1 1 calc R
H10C H 0.5609 0.4111 0.3329 0.208 Uiso 1 1 calc R
C11 C 0.9372(5) 0.4064(4) 0.3029(3) 0.082(2) Uani 1 1 d .
H11A H 0.9785 0.3666 0.3210 0.123 Uiso 1 1 calc R
H11B H 0.8980 0.4335 0.3279 0.123 Uiso 1 1 calc R
H11C H 0.9862 0.4398 0.2870 0.123 Uiso 1 1 calc R
C12 C 0.7557(9) 0.2986(8) 0.2798(6) 0.274(12) Uani 1 1 d .
H12A H 0.8012 0.2600 0.2968 0.411 Uiso 1 1 calc R
H12B H 0.7057 0.2768 0.2522 0.411 Uiso 1 1 calc R
H12C H 0.7149 0.3226 0.3057 0.411 Uiso 1 1 calc R
C13 C 0.9229(11) 0.3125(6) 0.2050(5) 0.207(8) Uani 1 1 d .
H13A H 0.9617 0.2730 0.2247 0.311 Uiso 1 1 calc R
H13B H 0.9744 0.3454 0.1904 0.311 Uiso 1 1 calc R
H13C H 0.8749 0.2913 0.1764 0.311 Uiso 1 1 calc R
C14 C 0.2552(5) 0.6049(4) 0.2083(3) 0.084(2) Uani 1 1 d .
H14A H 0.2435 0.6573 0.2146 0.126 Uiso 1 1 calc R
H14B H 0.2161 0.5757 0.2324 0.126 Uiso 1 1 calc R
H14C H 0.2291 0.5927 0.1721 0.126 Uiso 1 1 calc R
C15 C 0.4458(5) 0.6130(4) 0.2886(2) 0.0653(17) Uani 1 1 d .
H15A H 0.4339 0.6659 0.2922 0.098 Uiso 1 1 calc R
H15B H 0.5223 0.6020 0.2968 0.098 Uiso 1 1 calc R
H15C H 0.4040 0.5862 0.3129 0.098 Uiso 1 1 calc R
C16 C 0.4726(5) 0.6396(3) 0.1724(3) 0.0664(17) Uani 1 1 d .
H16A H 0.4624 0.6920 0.1793 0.100 Uiso 1 1 calc R
H16B H 0.4430 0.6280 0.1366 0.100 Uiso 1 1 calc R
H16C H 0.5495 0.6280 0.1766 0.100 Uiso 1 1 calc R
C17 C 0.9599(5) 0.3637(4) 0.0444(3) 0.078(2) Uani 1 1 d .
H17A H 1.0096 0.4023 0.0354 0.118 Uiso 1 1 calc R
H17B H 1.0008 0.3220 0.0601 0.118 Uiso 1 1 calc R
H17C H 0.9127 0.3831 0.0695 0.118 Uiso 1 1 calc R
C18 C 0.9677(5) 0.2964(4) -0.0649(3) 0.0689(18) Uani 1 1 d .
H18A H 1.0208 0.3340 -0.0716 0.103 Uiso 1 1 calc R
H18B H 0.9249 0.2841 -0.0978 0.103 Uiso 1 1 calc R
H18C H 1.0048 0.2523 -0.0506 0.103 Uiso 1 1 calc R
C19 C 0.8043(5) 0.4149(3) -0.0463(3) 0.0691(18) Uani 1 1 d .
H19A H 0.8564 0.4536 -0.0521 0.104 Uiso 1 1 calc R
H19B H 0.7535 0.4331 -0.0226 0.104 Uiso 1 1 calc R
H19C H 0.7653 0.4011 -0.0798 0.104 Uiso 1 1 calc R
C20 C 0.6976(5) 0.2150(4) -0.0725(2) 0.0606(15) Uani 1 1 d .
H20A H 0.6582 0.2569 -0.0888 0.091 Uiso 1 1 calc R
H20B H 0.6491 0.1728 -0.0716 0.091 Uiso 1 1 calc R
H20C H 0.7573 0.2023 -0.0929 0.091 Uiso 1 1 calc R
C21 C 0.5183(5) 0.1086(3) -0.0038(3) 0.0700(18) Uani 1 1 d .
H21A H 0.4614 0.0714 -0.0068 0.105 Uiso 1 1 calc R
H21B H 0.5844 0.0871 0.0134 0.105 Uiso 1 1 calc R
H21C H 0.5313 0.1259 -0.0389 0.105 Uiso 1 1 calc R
C22 C 0.5216(5) 0.1274(3) 0.1683(2) 0.0617(16) Uani 1 1 d .
H22A H 0.4904 0.1064 0.1986 0.092 Uiso 1 1 calc R
H22B H 0.5536 0.1753 0.1779 0.092 Uiso 1 1 calc R
H22C H 0.5771 0.0944 0.1575 0.092 Uiso 1 1 calc R
C23 C 0.3025(5) 0.1932(4) 0.1374(2) 0.0707(18) Uani 1 1 d .
H23A H 0.2802 0.1697 0.1690 0.106 Uiso 1 1 calc R
H23B H 0.2414 0.1949 0.1104 0.106 Uiso 1 1 calc R
H23C H 0.3273 0.2433 0.1458 0.106 Uiso 1 1 calc R
C24 C 0.3591(7) 0.0457(4) 0.0947(3) 0.100(3) Uani 1 1 d .
H24A H 0.3323 0.0227 0.1254 0.149 Uiso 1 1 calc R
H24B H 0.4163 0.0153 0.0825 0.149 Uiso 1 1 calc R
H24C H 0.3002 0.0501 0.0667 0.149 Uiso 1 1 calc R
C25 C 0.9874(6) 0.1639(4) 0.0663(3) 0.092(2) Uani 1 1 d .
H25A H 1.0235 0.1204 0.0821 0.138 Uiso 1 1 calc R
H25B H 0.9821 0.2015 0.0933 0.138 Uiso 1 1 calc R
H25C H 1.0287 0.1833 0.0388 0.138 Uiso 1 1 calc R
C26 C 0.7834(6) 0.0927(5) 0.0905(3) 0.109(3) Uani 1 1 d .
H26A H 0.8280 0.0516 0.1044 0.163 Uiso 1 1 calc R
H26B H 0.7126 0.0743 0.0767 0.163 Uiso 1 1 calc R
H26C H 0.7752 0.1283 0.1185 0.163 Uiso 1 1 calc R
C27 C 0.8677(6) 0.0713(4) -0.0159(3) 0.089(2) Uani 1 1 d .
H27A H 0.9070 0.0283 -0.0011 0.133 Uiso 1 1 calc R
H27B H 0.9088 0.0945 -0.0421 0.133 Uiso 1 1 calc R
H27C H 0.7975 0.0558 -0.0325 0.133 Uiso 1 1 calc R
C28 C 0.2280(5) 0.1614(4) -0.0341(3) 0.084(2) Uani 1 1 d .
H28A H 0.1661 0.1815 -0.0558 0.126 Uiso 1 1 calc R
H28B H 0.2038 0.1395 -0.0024 0.126 Uiso 1 1 calc R
H28C H 0.2627 0.1237 -0.0538 0.126 Uiso 1 1 calc R
C29 C 0.3742(5) 0.2758(5) -0.0763(2) 0.082(2) Uani 1 1 d .
H29A H 0.3128 0.2962 -0.0982 0.123 Uiso 1 1 calc R
H29B H 0.4071 0.2365 -0.0953 0.123 Uiso 1 1 calc R
H29C H 0.4271 0.3146 -0.0675 0.123 Uiso 1 1 calc R
C30 C 0.2606(5) 0.3125(3) 0.0201(3) 0.0699(17) Uani 1 1 d .
H30A H 0.1993 0.3316 -0.0026 0.105 Uiso 1 1 calc R
H30B H 0.3119 0.3523 0.0290 0.105 Uiso 1 1 calc R
H30C H 0.2354 0.2926 0.0522 0.105 Uiso 1 1 calc R

loop_
_atom_site_aniso_label
_atom_site_aniso_U_11
_atom_site_aniso_U_22
_atom_site_aniso_U_33
_atom_site_aniso_U_23
_atom_site_aniso_U_13
_atom_site_aniso_U_12
Al1 0.0320(7) 0.0239(7) 0.0238(6) 0.0006(5) 0.0019(5) 0.0030(5)
Si1 0.0367(8) 0.0563(9) 0.0390(8) -0.0003(7) 0.0010(6) -0.0155(6)
Si2 0.0288(6) 0.0331(7) 0.0307(6) 0.0024(5) -0.0029(5) -0.0023(5)
Si3 0.0261(6) 0.0229(6) 0.0221(6) -0.0002(5) 0.0026(4) -0.0007(4)
Si4 0.0320(7) 0.0331(7) 0.0286(6) -0.0036(5) 0.0078(5) -0.0001(5)
Si5 0.0744(11) 0.0597(10) 0.0396(8) 0.0063(7) 0.0259(8) -0.0035(8)
Si6 0.0775(13) 0.0527(11) 0.1188(17) 0.0411(11) -0.0590(12) -0.0158(9)
Si7 0.0436(8) 0.0377(8) 0.0505(8) -0.0113(7) 0.0073(6) 0.0058(6)
Si8 0.0466(9) 0.0526(9) 0.0518(9) 0.0030(7) 0.0187(7) 0.0058(7)
Si9 0.0445(8) 0.0372(7) 0.0373(7) 0.0027(6) 0.0143(6) 0.0107(6)
Si10 0.0318(6) 0.0228(6) 0.0298(6) -0.0013(5) 0.0093(5) 0.0010(5)
Si11 0.0452(8) 0.0347(7) 0.0411(7) -0.0019(6) 0.0056(6) -0.0059(6)
Si12 0.0570(9) 0.0365(8) 0.0413(8) 0.0060(6) 0.0064(7) -0.0172(6)
Si13 0.0555(9) 0.0444(8) 0.0487(9) 0.0044(7) 0.0135(7) 0.0154(7)
Si14 0.0484(9) 0.0592(10) 0.0561(10) -0.0017(8) -0.0008(7) -0.0005(7)
O1 0.0321(16) 0.0309(16) 0.0294(16) 0.0045(13) 0.0010(13) 0.0026(12)
O2 0.0348(16) 0.0239(15) 0.0229(14) 0.0001(12) 0.0016(12) 0.0008(12)
O3 0.0370(17) 0.0258(15) 0.0283(15) -0.0022(13) 0.0052(13) 0.0046(12)
C1 0.032(2) 0.024(2) 0.029(2) 0.0013(18) 0.0056(18) -0.0030(17)
C2 0.028(2) 0.026(2) 0.033(2) 0.0003(19) 0.0019(18) 0.0008(17)
C3 0.053(3) 0.080(4) 0.041(3) -0.004(3) 0.010(3) -0.015(3)
C4 0.144(7) 0.066(4) 0.054(4) 0.004(3) -0.001(4) -0.048(4)
C5 0.038(4) 0.201(10) 0.091(6) 0.019(6) 0.004(4) -0.005(5)
C6 0.052(3) 0.086(4) 0.040(3) -0.022(3) 0.006(3) -0.013(3)
C7 0.032(3) 0.047(3) 0.059(3) -0.010(3) 0.001(2) 0.000(2)
C8 0.134(7) 0.061(4) 0.063(4) 0.009(3) 0.031(4) -0.029(4)
C9 0.127(8) 0.192(11) 0.161(9) 0.087(8) 0.116(7) 0.048(7)
C10 0.266(13) 0.105(7) 0.039(4) 0.010(4) -0.013(6) -0.070(8)
C11 0.072(4) 0.090(5) 0.076(4) 0.023(4) -0.039(4) -0.003(4)
C12 0.168(11) 0.258(15) 0.36(2) 0.272(16) -0.170(13) -0.138(11)
C13 0.236(13) 0.119(8) 0.235(14) -0.075(9) -0.146(11) 0.132(9)
C14 0.054(4) 0.074(4) 0.122(6) -0.037(4) 0.000(4) 0.023(3)
C15 0.064(4) 0.067(4) 0.065(4) -0.032(3) 0.010(3) 0.004(3)
C16 0.079(4) 0.044(3) 0.078(4) 0.010(3) 0.014(3) -0.001(3)
C17 0.071(4) 0.083(5) 0.080(5) -0.020(4) 0.001(4) -0.004(4)
C18 0.063(4) 0.076(4) 0.074(4) -0.002(3) 0.040(3) -0.001(3)
C19 0.077(4) 0.059(4) 0.076(4) 0.020(3) 0.030(3) 0.012(3)
C20 0.069(4) 0.070(4) 0.044(3) -0.008(3) 0.010(3) 0.011(3)
C21 0.076(4) 0.047(3) 0.090(5) -0.024(3) 0.023(4) -0.006(3)
C22 0.078(4) 0.056(4) 0.050(3) 0.021(3) 0.001(3) -0.009(3)
C23 0.056(4) 0.100(5) 0.059(4) 0.014(4) 0.017(3) -0.005(3)
C24 0.157(8) 0.059(4) 0.080(5) 0.005(4) 0.000(5) -0.060(5)
C25 0.073(5) 0.102(6) 0.095(5) 0.022(5) -0.022(4) 0.002(4)
C26 0.090(6) 0.112(7) 0.133(7) 0.072(6) 0.053(5) 0.035(5)
C27 0.111(6) 0.060(4) 0.093(5) -0.023(4) -0.003(4) 0.042(4)
C28 0.056(4) 0.083(5) 0.108(6) -0.018(4) -0.017(4) -0.007(3)
C29 0.075(5) 0.121(6) 0.048(4) 0.017(4) 0.000(3) 0.015(4)
C30 0.075(4) 0.058(4) 0.079(4) 0.003(3) 0.019(4) 0.009(3)

loop_
_atom_type_symbol
_atom_type_description
_atom_type_scat_dispersion_real
_atom_type_scat_dispersion_imag
_atom_type_scat_source
C C 0.0033 0.0016 'International Tables Vol C Tables 4.2.6.8 and 6.1.1.4'
H H 0.0000 0.0000 'International Tables Vol C Tables 4.2.6.8 and 6.1.1.4'
O O 0.0106 0.0060 'International Tables Vol C Tables 4.2.6.8 and 6.1.1.4'
Al Al 0.0645 0.0514 'International Tables Vol C Tables 4.2.6.8 and 6.1.1.4'
Si Si 0.0817 0.0704 'International Tables Vol C Tables 4.2.6.8 and 6.1.1.4'

loop_
_geom_angle_atom_site_label_1
_geom_angle_atom_site_label_2
_geom_angle_atom_site_label_3
_geom_angle
_geom_angle_site_symmetry_1
_geom_angle_site_symmetry_3
O2 Al1 O3 115.88(15) . .
O2 Al1 O1 115.45(14) . 3_665
O3 Al1 O1 112.44(15) . 3_665
O2 Al1 O1 113.67(14) . .
O3 Al1 O1 114.84(15) . .
O1 Al1 O1 79.43(14) 3_665 .
O2 Al1 Al1 122.70(12) . 3_665
O3 Al1 Al1 121.42(12) . 3_665
O1 Al1 Al1 39.78(9) 3_665 3_665
O1 Al1 Al1 39.65(9) . 3_665
C5 Si1 C4 107.6(4) . .
C5 Si1 C3 108.4(3) . .
C4 Si1 C3 107.9(3) . .
C5 Si1 Si2 113.5(3) . .
C4 Si1 Si2 107.9(2) . .
C3 Si1 Si2 111.40(18) . .
C6 Si2 Si1 105.42(19) . .
C6 Si2 Si6 104.7(2) . .
Si1 Si2 Si6 109.82(9) . .
C6 Si2 Si3 107.38(18) . .
Si1 Si2 Si3 113.62(6) . .
Si6 Si2 Si3 115.05(7) . .
O2 Si3 C1 108.04(17) . .
O2 Si3 Si4 106.20(11) . .
C1 Si3 Si4 106.87(13) . .
O2 Si3 Si2 112.75(11) . .
C1 Si3 Si2 109.34(14) . .
Si4 Si3 Si2 113.35(6) . .
C7 Si4 Si5 105.31(18) . .
C7 Si4 Si7 105.09(17) . .
Si5 Si4 Si7 109.77(7) . .
C7 Si4 Si3 102.72(16) . .
Si5 Si4 Si3 117.86(7) . .
Si7 Si4 Si3 114.56(7) . .
C9 Si5 C8 108.1(5) . .
C9 Si5 C10 108.2(5) . .
C8 Si5 C10 107.5(4) . .
C9 Si5 Si4 106.1(3) . .
C8 Si5 Si4 112.5(2) . .
C10 Si5 Si4 114.2(3) . .
C12 Si6 C11 109.3(5) . .
C12 Si6 C13 105.5(8) . .
C11 Si6 C13 106.6(4) . .
C12 Si6 Si2 113.7(4) . .
C11 Si6 Si2 108.5(2) . .
C13 Si6 Si2 112.9(4) . .
C16 Si7 C14 107.8(3) . .
C16 Si7 C15 110.3(3) . .
C14 Si7 C15 106.3(3) . .
C16 Si7 Si4 110.3(2) . .
C14 Si7 Si4 107.9(2) . .
C15 Si7 Si4 114.0(2) . .
C19 Si8 C17 107.8(3) . .
C19 Si8 C18 108.0(3) . .
C17 Si8 C18 109.5(3) . .
C19 Si8 Si9 109.6(2) . .
C17 Si8 Si9 114.3(2) . .
C18 Si8 Si9 107.5(2) . .
C20 Si9 Si8 102.3(2) . .
C20 Si9 Si10 109.78(19) . .
Si8 Si9 Si10 113.14(7) . .
C20 Si9 Si13 109.5(2) . .
Si8 Si9 Si13 108.16(8) . .
Si10 Si9 Si13 113.38(7) . .
O3 Si10 C2 108.36(17) . .
O3 Si10 Si9 109.74(12) . .
C2 Si10 Si9 110.14(14) . .
O3 Si10 Si11 111.04(12) . .
C2 Si10 Si11 110.16(14) . .
Si9 Si10 Si11 107.40(7) . .
C21 Si11 Si14 103.3(2) . .
C21 Si11 Si12 106.6(2) . .
Si14 Si11 Si12 108.21(8) . .
C21 Si11 Si10 110.6(2) . .
Si14 Si11 Si10 107.70(7) . .
Si12 Si11 Si10 119.32(7) . .
C23 Si12 C24 107.4(4) . .
C23 Si12 C22 108.1(3) . .
C24 Si12 C22 107.3(3) . .
C23 Si12 Si11 113.2(2) . .
C24 Si12 Si11 106.8(2) . .
C22 Si12 Si11 113.74(19) . .
C26 Si13 C27 110.3(4) . .
C26 Si13 C25 105.8(4) . .
C27 Si13 C25 106.0(4) . .
C26 Si13 Si9 115.0(2) . .
C27 Si13 Si9 107.0(2) . .
C25 Si13 Si9 112.4(2) . .
C29 Si14 C30 109.3(3) . .
C29 Si14 C28 107.9(4) . .
C30 Si14 C28 109.9(3) . .
C29 Si14 Si11 108.9(2) . .
C30 Si14 Si11 111.4(2) . .
C28 Si14 Si11 109.3(2) . .
Al1 O1 Al1 100.56(14) 3_665 .
Si3 O2 Al1 141.54(18) . .
Si10 O3 Al1 143.22(19) . .
C2 C1 Si3 116.4(3) . .
C2 C1 H1A 108.2 . .
Si3 C1 H1A 108.2 . .
C2 C1 H1B 108.2 . .
Si3 C1 H1B 108.2 . .
H1A C1 H1B 107.3 . .
C1 C2 Si10 114.8(3) . .
C1 C2 H2A 108.6 . .
Si10 C2 H2A 108.6 . .
C1 C2 H2B 108.6 . .
Si10 C2 H2B 108.6 . .
H2A C2 H2B 107.5 . .
Si1 C3 H3A 109.5 . .
Si1 C3 H3B 109.5 . .
H3A C3 H3B 109.5 . .
Si1 C3 H3C 109.5 . .
H3A C3 H3C 109.5 . .
H3B C3 H3C 109.5 . .
Si1 C4 H4A 109.5 . .
Si1 C4 H4B 109.5 . .
H4A C4 H4B 109.5 . .
Si1 C4 H4C 109.5 . .
H4A C4 H4C 109.5 . .
H4B C4 H4C 109.5 . .
Si1 C5 H5A 109.5 . .
Si1 C5 H5B 109.5 . .
H5A C5 H5B 109.5 . .
Si1 C5 H5C 109.5 . .
H5A C5 H5C 109.5 . .
H5B C5 H5C 109.5 . .
Si2 C6 H6A 109.5 . .
Si2 C6 H6B 109.5 . .
H6A C6 H6B 109.5 . .
Si2 C6 H6C 109.5 . .
H6A C6 H6C 109.5 . .
H6B C6 H6C 109.5 . .
Si4 C7 H7A 109.5 . .
Si4 C7 H7B 109.5 . .
H7A C7 H7B 109.5 . .
Si4 C7 H7C 109.5 . .
H7A C7 H7C 109.5 . .
H7B C7 H7C 109.5 . .
Si5 C8 H8A 109.5 . .
Si5 C8 H8B 109.5 . .
H8A C8 H8B 109.5 . .
Si5 C8 H8C 109.5 . .
H8A C8 H8C 109.5 . .
H8B C8 H8C 109.5 . .
Si5 C9 H9A 109.5 . .
Si5 C9 H9B 109.5 . .
H9A C9 H9B 109.5 . .
Si5 C9 H9C 109.5 . .
H9A C9 H9C 109.5 . .
H9B C9 H9C 109.5 . .
Si5 C10 H10A 109.5 . .
Si5 C10 H10B 109.5 . .
H10A C10 H10B 109.5 . .
Si5 C10 H10C 109.5 . .
H10A C10 H10C 109.5 . .
H10B C10 H10C 109.5 . .
Si6 C11 H11A 109.5 . .
Si6 C11 H11B 109.5 . .
H11A C11 H11B 109.5 . .
Si6 C11 H11C 109.5 . .
H11A C11 H11C 109.5 . .
H11B C11 H11C 109.5 . .
Si6 C12 H12A 109.5 . .
Si6 C12 H12B 109.5 . .
H12A C12 H12B 109.5 . .
Si6 C12 H12C 109.5 . .
H12A C12 H12C 109.5 . .
H12B C12 H12C 109.5 . .
Si6 C13 H13A 109.5 . .
Si6 C13 H13B 109.5 . .
H13A C13 H13B 109.5 . .
Si6 C13 H13C 109.5 . .
H13A C13 H13C 109.5 . .
H13B C13 H13C 109.5 . .
Si7 C14 H14A 109.5 . .
Si7 C14 H14B 109.5 . .
H14A C14 H14B 109.5 . .
Si7 C14 H14C 109.5 . .
H14A C14 H14C 109.5 . .
H14B C14 H14C 109.5 . .
Si7 C15 H15A 109.5 . .
Si7 C15 H15B 109.5 . .
H15A C15 H15B 109.5 . .
Si7 C15 H15C 109.5 . .
H15A C15 H15C 109.5 . .
H15B C15 H15C 109.5 . .
Si7 C16 H16A 109.5 . .
Si7 C16 H16B 109.5 . .
H16A C16 H16B 109.5 . .
Si7 C16 H16C 109.5 . .
H16A C16 H16C 109.5 . .
H16B C16 H16C 109.5 . .
Si8 C17 H17A 109.5 . .
Si8 C17 H17B 109.5 . .
H17A C17 H17B 109.5 . .
Si8 C17 H17C 109.5 . .
H17A C17 H17C 109.5 . .
H17B C17 H17C 109.5 . .
Si8 C18 H18A 109.5 . .
Si8 C18 H18B 109.5 . .
H18A C18 H18B 109.5 . .
Si8 C18 H18C 109.5 . .
H18A C18 H18C 109.5 . .
H18B C18 H18C 109.5 . .
Si8 C19 H19A 109.5 . .
Si8 C19 H19B 109.5 . .
H19A C19 H19B 109.5 . .
Si8 C19 H19C 109.5 . .
H19A C19 H19C 109.5 . .
H19B C19 H19C 109.5 . .
Si9 C20 H20A 109.5 . .
Si9 C20 H20B 109.5 . .
H20A C20 H20B 109.5 . .
Si9 C20 H20C 109.5 . .
H20A C20 H20C 109.5 . .
H20B C20 H20C 109.5 . .
Si11 C21 H21A 109.5 . .
Si11 C21 H21B 109.5 . .
H21A C21 H21B 109.5 . .
Si11 C21 H21C 109.5 . .
H21A C21 H21C 109.5 . .
H21B C21 H21C 109.5 . .
Si12 C22 H22A 109.5 . .
Si12 C22 H22B 109.5 . .
H22A C22 H22B 109.5 . .
Si12 C22 H22C 109.5 . .
H22A C22 H22C 109.5 . .
H22B C22 H22C 109.5 . .
Si12 C23 H23A 109.5 . .
Si12 C23 H23B 109.5 . .
H23A C23 H23B 109.5 . .
Si12 C23 H23C 109.5 . .
H23A C23 H23C 109.5 . .
H23B C23 H23C 109.5 . .
Si12 C24 H24A 109.5 . .
Si12 C24 H24B 109.5 . .
H24A C24 H24B 109.5 . .
Si12 C24 H24C 109.5 . .
H24A C24 H24C 109.5 . .
H24B C24 H24C 109.5 . .
Si13 C25 H25A 109.5 . .
Si13 C25 H25B 109.5 . .
H25A C25 H25B 109.5 . .
Si13 C25 H25C 109.5 . .
H25A C25 H25C 109.5 . .
H25B C25 H25C 109.5 . .
Si13 C26 H26A 109.5 . .
Si13 C26 H26B 109.5 . .
H26A C26 H26B 109.5 . .
Si13 C26 H26C 109.5 . .
H26A C26 H26C 109.5 . .
H26B C26 H26C 109.5 . .
Si13 C27 H27A 109.5 . .
Si13 C27 H27B 109.5 . .
H27A C27 H27B 109.5 . .
Si13 C27 H27C 109.5 . .
H27A C27 H27C 109.5 . .
H27B C27 H27C 109.5 . .
Si14 C28 H28A 109.5 . .
Si14 C28 H28B 109.5 . .
H28A C28 H28B 109.5 . .
Si14 C28 H28C 109.5 . .
H28A C28 H28C 109.5 . .
H28B C28 H28C 109.5 . .
Si14 C29 H29A 109.5 . .
Si14 C29 H29B 109.5 . .
H29A C29 H29B 109.5 . .
Si14 C29 H29C 109.5 . .
H29A C29 H29C 109.5 . .
H29B C29 H29C 109.5 . .
Si14 C30 H30A 109.5 . .
Si14 C30 H30B 109.5 . .
H30A C30 H30B 109.5 . .
Si14 C30 H30C 109.5 . .
H30A C30 H30C 109.5 . .
H30B C30 H30C 109.5 . .

loop_
_geom_bond_atom_site_label_1
_geom_bond_atom_site_label_2
_geom_bond_distance
_geom_bond_site_symmetry_2
Al1 O2 1.697(3) .
Al1 O3 1.701(3) .
Al1 O1 1.829(3) 3_665
Al1 O1 1.835(3) .
Al1 Al1 2.818(2) 3_665
Si1 C5 1.853(7) .
Si1 C4 1.873(7) .
Si1 C3 1.886(5) .
Si1 Si2 2.3502(18) .
Si2 C6 1.893(5) .
Si2 Si6 2.351(2) .
Si2 Si3 2.3782(16) .
Si3 O2 1.643(3) .
Si3 C1 1.889(4) .
Si3 Si4 2.3673(16) .
Si4 C7 1.906(5) .
Si4 Si5 2.3506(19) .
Si4 Si7 2.3529(18) .
Si5 C9 1.852(8) .
Si5 C8 1.859(7) .
Si5 C10 1.860(8) .
Si6 C12 1.835(9) .
Si6 C11 1.862(6) .
Si6 C13 1.914(12) .
Si7 C16 1.869(6) .
Si7 C14 1.872(6) .
Si7 C15 1.874(6) .
Si8 C19 1.874(6) .
Si8 C17 1.876(7) .
Si8 C18 1.885(5) .
Si8 Si9 2.341(2) .
Si9 C20 1.913(6) .
Si9 Si10 2.3678(17) .
Si9 Si13 2.3855(19) .
Si10 O3 1.638(3) .
Si10 C2 1.882(4) .
Si10 Si11 2.3736(17) .
Si11 C21 1.912(6) .
Si11 Si14 2.339(2) .
Si11 Si12 2.3520(19) .
Si12 C23 1.857(6) .
Si12 C24 1.878(6) .
Si12 C22 1.881(6) .
Si13 C26 1.854(7) .
Si13 C27 1.856(6) .
Si13 C25 1.883(7) .
Si14 C29 1.858(6) .
Si14 C30 1.872(6) .
Si14 C28 1.902(7) .
O1 Al1 1.829(3) 3_665
C1 C2 1.550(6) .
C1 H1A 0.9900 .
C1 H1B 0.9900 .
C2 H2A 0.9900 .
C2 H2B 0.9900 .
C3 H3A 0.9800 .
C3 H3B 0.9800 .
C3 H3C 0.9800 .
C4 H4A 0.9800 .
C4 H4B 0.9800 .
C4 H4C 0.9800 .
C5 H5A 0.9800 .
C5 H5B 0.9800 .
C5 H5C 0.9800 .
C6 H6A 0.9800 .
C6 H6B 0.9800 .
C6 H6C 0.9800 .
C7 H7A 0.9800 .
C7 H7B 0.9800 .
C7 H7C 0.9800 .
C8 H8A 0.9800 .
C8 H8B 0.9800 .
C8 H8C 0.9800 .
C9 H9A 0.9800 .
C9 H9B 0.9800 .
C9 H9C 0.9800 .
C10 H10A 0.9800 .
C10 H10B 0.9800 .
C10 H10C 0.9800 .
C11 H11A 0.9800 .
C11 H11B 0.9800 .
C11 H11C 0.9800 .
C12 H12A 0.9800 .
C12 H12B 0.9800 .
C12 H12C 0.9800 .
C13 H13A 0.9800 .
C13 H13B 0.9800 .
C13 H13C 0.9800 .
C14 H14A 0.9800 .
C14 H14B 0.9800 .
C14 H14C 0.9800 .
C15 H15A 0.9800 .
C15 H15B 0.9800 .
C15 H15C 0.9800 .
C16 H16A 0.9800 .
C16 H16B 0.9800 .
C16 H16C 0.9800 .
C17 H17A 0.9800 .
C17 H17B 0.9800 .
C17 H17C 0.9800 .
C18 H18A 0.9800 .
C18 H18B 0.9800 .
C18 H18C 0.9800 .
C19 H19A 0.9800 .
C19 H19B 0.9800 .
C19 H19C 0.9800 .
C20 H20A 0.9800 .
C20 H20B 0.9800 .
C20 H20C 0.9800 .
C21 H21A 0.9800 .
C21 H21B 0.9800 .
C21 H21C 0.9800 .
C22 H22A 0.9800 .
C22 H22B 0.9800 .
C22 H22C 0.9800 .
C23 H23A 0.9800 .
C23 H23B 0.9800 .
C23 H23C 0.9800 .
C24 H24A 0.9800 .
C24 H24B 0.9800 .
C24 H24C 0.9800 .
C25 H25A 0.9800 .
C25 H25B 0.9800 .
C25 H25C 0.9800 .
C26 H26A 0.9800 .
C26 H26B 0.9800 .
C26 H26C 0.9800 .
C27 H27A 0.9800 .
C27 H27B 0.9800 .
C27 H27C 0.9800 .
C28 H28A 0.9800 .
C28 H28B 0.9800 .
C28 H28C 0.9800 .
C29 H29A 0.9800 .
C29 H29B 0.9800 .
C29 H29C 0.9800 .
C30 H30A 0.9800 .
C30 H30B 0.9800 .
C30 H30C 0.9800 .

loop_
_geom_torsion_atom_site_label_1
_geom_torsion_atom_site_label_2
_geom_torsion_atom_site_label_3
_geom_torsion_atom_site_label_4
_geom_torsion
_geom_torsion_site_symmetry_1
_geom_torsion_site_symmetry_4
C5 Si1 Si2 C6 108.8(4) . .
C4 Si1 Si2 C6 -10.4(3) . .
C3 Si1 Si2 C6 -128.6(3) . .
C5 Si1 Si2 Si6 -3.5(3) . .
C4 Si1 Si2 Si6 -122.6(3) . .
C3 Si1 Si2 Si6 119.2(2) . .
C5 Si1 Si2 Si3 -133.9(3) . .
C4 Si1 Si2 Si3 106.9(3) . .
C3 Si1 Si2 Si3 -11.3(2) . .
C6 Si2 Si3 O2 107.5(2) . .
Si1 Si2 Si3 O2 -8.68(14) . .
Si6 Si2 Si3 O2 -136.48(14) . .
C6 Si2 Si3 C1 -132.3(2) . .
Si1 Si2 Si3 C1 111.52(15) . .
Si6 Si2 Si3 C1 -16.28(17) . .
C6 Si2 Si3 Si4 -13.2(2) . .
Si1 Si2 Si3 Si4 -129.37(8) . .
Si6 Si2 Si3 Si4 102.83(10) . .
O2 Si3 Si4 C7 50.6(2) . .
C1 Si3 Si4 C7 -64.6(2) . .
Si2 Si3 Si4 C7 174.91(18) . .
O2 Si3 Si4 Si5 165.76(12) . .
C1 Si3 Si4 Si5 50.60(16) . .
Si2 Si3 Si4 Si5 -69.91(9) . .
O2 Si3 Si4 Si7 -62.79(13) . .
C1 Si3 Si4 Si7 -177.94(15) . .
Si2 Si3 Si4 Si7 61.54(9) . .
C7 Si4 Si5 C9 -50.5(5) . .
Si7 Si4 Si5 C9 62.2(4) . .
Si3 Si4 Si5 C9 -164.2(4) . .
C7 Si4 Si5 C8 67.5(3) . .
Si7 Si4 Si5 C8 -179.8(3) . .
Si3 Si4 Si5 C8 -46.2(3) . .
C7 Si4 Si5 C10 -169.6(5) . .
Si7 Si4 Si5 C10 -56.9(4) . .
Si3 Si4 Si5 C10 76.7(4) . .
C6 Si2 Si6 C12 79.0(7) . .
Si1 Si2 Si6 C12 -168.3(7) . .
Si3 Si2 Si6 C12 -38.6(7) . .
C6 Si2 Si6 C11 -42.9(3) . .
Si1 Si2 Si6 C11 69.8(3) . .
Si3 Si2 Si6 C11 -160.5(3) . .
C6 Si2 Si6 C13 -160.9(5) . .
Si1 Si2 Si6 C13 -48.2(5) . .
Si3 Si2 Si6 C13 81.5(5) . .
C7 Si4 Si7 C16 -88.9(3) . .
Si5 Si4 Si7 C16 158.3(2) . .
Si3 Si4 Si7 C16 23.0(2) . .
C7 Si4 Si7 C14 28.6(3) . .
Si5 Si4 Si7 C14 -84.2(3) . .
Si3 Si4 Si7 C14 140.6(3) . .
C7 Si4 Si7 C15 146.5(3) . .
Si5 Si4 Si7 C15 33.7(2) . .
Si3 Si4 Si7 C15 -101.6(2) . .
C19 Si8 Si9 C20 65.7(3) . .
C17 Si8 Si9 C20 -173.1(3) . .
C18 Si8 Si9 C20 -51.4(3) . .
C19 Si8 Si9 Si10 -52.3(2) . .
C17 Si8 Si9 Si10 68.8(3) . .
C18 Si8 Si9 Si10 -169.4(2) . .
C19 Si8 Si9 Si13 -178.8(2) . .
C17 Si8 Si9 Si13 -57.6(3) . .
C18 Si8 Si9 Si13 64.1(2) . .
C20 Si9 Si10 O3 -67.9(2) . .
Si8 Si9 Si10 O3 45.71(14) . .
Si13 Si9 Si10 O3 169.35(13) . .
C20 Si9 Si10 C2 172.9(3) . .
Si8 Si9 Si10 C2 -73.50(16) . .
Si13 Si9 Si10 C2 50.14(17) . .
C20 Si9 Si10 Si11 52.9(2) . .
Si8 Si9 Si10 Si11 166.52(7) . .
Si13 Si9 Si10 Si11 -69.84(9) . .
O3 Si10 Si11 C21 121.3(3) . .
C2 Si10 Si11 C21 -118.7(3) . .
Si9 Si10 Si11 C21 1.3(3) . .
O3 Si10 Si11 Si14 9.09(14) . .
C2 Si10 Si11 Si14 129.14(15) . .
Si9 Si10 Si11 Si14 -110.90(8) . .
O3 Si10 Si11 Si12 -114.65(13) . .
C2 Si10 Si11 Si12 5.40(17) . .
Si9 Si10 Si11 Si12 125.37(8) . .
C21 Si11 Si12 C23 -147.0(3) . .
Si14 Si11 Si12 C23 -36.4(3) . .
Si10 Si11 Si12 C23 87.0(3) . .
C21 Si11 Si12 C24 -29.0(4) . .
Si14 Si11 Si12 C24 81.5(3) . .
Si10 Si11 Si12 C24 -155.0(3) . .
C21 Si11 Si12 C22 89.2(3) . .
Si14 Si11 Si12 C22 -160.3(2) . .
Si10 Si11 Si12 C22 -36.8(2) . .
C20 Si9 Si13 C26 -110.6(4) . .
Si8 Si9 Si13 C26 138.7(4) . .
Si10 Si9 Si13 C26 12.3(4) . .
C20 Si9 Si13 C27 12.3(4) . .
Si8 Si9 Si13 C27 -98.4(3) . .
Si10 Si9 Si13 C27 135.2(3) . .
C20 Si9 Si13 C25 128.3(4) . .
Si8 Si9 Si13 C25 17.6(3) . .
Si10 Si9 Si13 C25 -108.8(3) . .
C21 Si11 Si14 C29 -65.8(3) . .
Si12 Si11 Si14 C29 -178.6(3) . .
Si10 Si11 Si14 C29 51.2(3) . .
C21 Si11 Si14 C30 173.5(3) . .
Si12 Si11 Si14 C30 60.8(2) . .
Si10 Si11 Si14 C30 -69.5(2) . .
C21 Si11 Si14 C28 51.9(3) . .
Si12 Si11 Si14 C28 -60.9(3) . .
Si10 Si11 Si14 C28 168.9(3) . .
O2 Al1 O1 Al1 -113.29(16) . 3_665
O3 Al1 O1 Al1 109.98(17) . 3_665
O1 Al1 O1 Al1 0.0 3_665 3_665
C1 Si3 O2 Al1 0.6(4) . .
Si4 Si3 O2 Al1 -113.7(3) . .
Si2 Si3 O2 Al1 121.6(3) . .
O3 Al1 O2 Si3 -15.2(4) . .
O1 Al1 O2 Si3 119.3(3) 3_665 .
O1 Al1 O2 Si3 -151.4(3) . .
Al1 Al1 O2 Si3 164.4(2) 3_665 .
C2 Si10 O3 Al1 -6.0(4) . .
Si9 Si10 O3 Al1 -126.2(3) . .
Si11 Si10 O3 Al1 115.2(3) . .
O2 Al1 O3 Si10 -3.2(4) . .
O1 Al1 O3 Si10 -139.0(3) 3_665 .
O1 Al1 O3 Si10 132.5(3) . .
Al1 Al1 O3 Si10 177.2(2) 3_665 .
O2 Si3 C1 C2 58.4(3) . .
Si4 Si3 C1 C2 172.3(3) . .
Si2 Si3 C1 C2 -64.6(3) . .
Si3 C1 C2 Si10 -95.3(3) . .
O3 Si10 C2 C1 56.6(3) . .
Si9 Si10 C2 C1 176.6(2) . .
Si11 Si10 C2 C1 -65.1(3) . .
